data_4504573
loop_
_publ_author_name
'Zhang, Guoqi'
'Yang, Guoqiang'
'Ma, Jin Shi'

_publ_section_title
;
 Versatile Framework Solids Constructed from Divalent Transition Metals
 and Citric Acid:&#x2009; Syntheses, Crystal Structures, and Thermal
 Behaviors
;
_journal_issue 2
_journal_name_full 'Crystal Growth &amp; Design'
_journal_page_first 375
_journal_paper_doi 10.1021/cg0503245
_journal_volume 6
_journal_year 2006
_chemical_formula_sum 'C12 H14 Cd3 O16'
_chemical_formula_weight 751.43
_chemical_name_systematic
; 
 ? 
;
_space_group_IT_number 14
_symmetry_cell_setting monoclinic
_symmetry_space_group_name_Hall '-P 2ybc'
_symmetry_space_group_name_H-M 'P 1 21/c 1'
_atom_sites_solution_hydrogens geom
_atom_sites_solution_primary direct
_atom_sites_solution_secondary difmap
_audit_creation_method SHELXL-97
_cell_angle_alpha 90.00
_cell_angle_beta 102.774(2)
_cell_angle_gamma 90.00
_cell_formula_units_Z 2
_cell_length_a 6.0984(7)
_cell_length_b 15.2922(17)
_cell_length_c 9.7860(11)
_cell_measurement_reflns_used 4000
_cell_measurement_temperature 294(2)
_cell_measurement_theta_max 27.97
_cell_measurement_theta_min 2.52
_cell_volume 890.03(17)
_computing_cell_refinement 'Bruker SMART'
_computing_data_collection 'Bruker SMART'
_computing_data_reduction 'Bruker SMART'
_computing_molecular_graphics 'Bruker SHELXTL'
_computing_publication_material 'Bruker SHELXTL'
_computing_structure_refinement 'SHELXL-97 (Sheldrick, 1997)'
_computing_structure_solution 'SHELXS-97 (Sheldrick, 1990)'
_diffrn_ambient_temperature 294(2)
_diffrn_measured_fraction_theta_full 1.000
_diffrn_measured_fraction_theta_max 0.967
_diffrn_measurement_device_type 'CCD area detector'
_diffrn_measurement_method 'phi and omega scans'
_diffrn_radiation_monochromator graphite
_diffrn_radiation_source 'fine-focus sealed tube'
_diffrn_radiation_type MoK\a
_diffrn_radiation_wavelength 0.71073
_diffrn_reflns_av_R_equivalents 0.0198
_diffrn_reflns_av_sigmaI/netI 0.0224
_diffrn_reflns_limit_h_max 7
_diffrn_reflns_limit_h_min -7
_diffrn_reflns_limit_k_max 12
_diffrn_reflns_limit_k_min -20
_diffrn_reflns_limit_l_max 12
_diffrn_reflns_limit_l_min -12
_diffrn_reflns_number 5329
_diffrn_reflns_theta_full 25.00
_diffrn_reflns_theta_max 28.01
_diffrn_reflns_theta_min 2.52
_exptl_absorpt_coefficient_mu 3.642
_exptl_absorpt_correction_T_max 0.514
_exptl_absorpt_correction_T_min 0.420
_exptl_absorpt_correction_type multi-scan
_exptl_absorpt_process_details SADABS
_exptl_crystal_colour colorless
_exptl_crystal_density_diffrn 2.804
_exptl_crystal_density_method 'not measured'
_exptl_crystal_description block
_exptl_crystal_F_000 716
_exptl_crystal_size_max 0.24
_exptl_crystal_size_mid 0.22
_exptl_crystal_size_min 0.18
_refine_diff_density_max 0.464
_refine_diff_density_min -0.941
_refine_diff_density_rms 0.143
_refine_ls_extinction_method none
_refine_ls_goodness_of_fit_ref 1.222
_refine_ls_hydrogen_treatment mixed
_refine_ls_matrix_type full
_refine_ls_number_parameters 154
_refine_ls_number_reflns 2074
_refine_ls_number_restraints 0
_refine_ls_restrained_S_all 1.222
_refine_ls_R_factor_all 0.0240
_refine_ls_R_factor_gt 0.0215
_refine_ls_shift/su_max 0.001
_refine_ls_shift/su_mean 0.000
_refine_ls_structure_factor_coef Fsqd
_refine_ls_weighting_details 'calc w=1/[\s^2^(Fo^2^)+(0.0202P)^2^+0.5260P] where P=(Fo^2^+2Fc^2^)/3'
_refine_ls_weighting_scheme calc
_refine_ls_wR_factor_gt 0.0493
_refine_ls_wR_factor_ref 0.0499
_reflns_number_gt 1936
_reflns_number_total 2074
_reflns_threshold_expression >2sigma(I)
_cod_data_source_file cg0503245si20050906_104340.cif
_cod_data_source_block 2
_cod_depositor_comments
;
The following automatic conversions were performed:
'_atom_site_symetry_multiplicity' tag replaced with
'_atom_site_symmetry_multiplicity'.

Automatic conversion script
Id: cif_correct_tags 1440 2010-10-19 06:21:57Z saulius 

The following automatic conversions were performed:

'_symmetry_cell_setting' value 'Monoclinic' changed to 'monoclinic'
according to /home/saulius/struct/CIF-dictionaries/cif_core.dic
dictionary named 'cif_core.dic' version 2.4.1 from
2010-06-29.

'_exptl_absorpt_correction_type' value 'MULTI-SCAN'
changed to 'multi-scan' according to
/home/saulius/struct/CIF-dictionaries/cif_core.dic dictionary named
'cif_core.dic' version 2.4.1 from 2010-06-29.

Automatic conversion script
Id: cif_fix_values 1715 2011-07-08 13:25:40Z adriana 
;
_cod_original_sg_symbol_H-M P2(1)/c
_cod_database_code 4504573

loop_
_symmetry_equiv_pos_as_xyz
'x, y, z'
'-x, y+1/2, -z+1/2'
'-x, -y, -z'
'x, -y-1/2, z-1/2'

loop_
_atom_site_label
_atom_site_type_symbol
_atom_site_fract_x
_atom_site_fract_y
_atom_site_fract_z
_atom_site_U_iso_or_equiv
_atom_site_adp_type
_atom_site_occupancy
_atom_site_symmetry_multiplicity
_atom_site_calc_flag
_atom_site_refinement_flags
Cd1 Cd 0.5000 0.5000 0.5000 0.01680(8) Uani 1 2 d S
Cd2 Cd 0.88388(3) 0.596929(12) 1.182327(19) 0.01565(7) Uani 1 1 d .
O2 O 0.3850(3) 0.48238(12) 0.7020(2) 0.0179(4) Uani 1 1 d .
O3 O 0.1675(3) 0.55339(13) 0.8160(2) 0.0198(4) Uani 1 1 d .
O4 O 0.1694(3) 0.57035(14) 0.4187(2) 0.0233(4) Uani 1 1 d .
O5 O -0.0425(4) 0.68620(15) 0.3664(2) 0.0266(5) Uani 1 1 d .
O6 O 0.6788(4) 0.58703(14) 0.9483(2) 0.0257(5) Uani 1 1 d .
O7 O 0.6715(3) 0.71148(13) 1.0574(2) 0.0201(4) Uani 1 1 d .
O1 O 0.5668(3) 0.62847(13) 0.6282(2) 0.0153(4) Uani 1 1 d .
H1A H 0.603(6) 0.670(2) 0.602(4) 0.021(9) Uiso 1 1 d .
O8 O 1.2025(4) 0.59150(15) 1.0992(3) 0.0246(5) Uani 1 1 d .
H8B H 1.189(8) 0.584(3) 1.016(5) 0.056(15) Uiso 1 1 d .
H8A H 1.283(8) 0.552(3) 1.138(5) 0.061(15) Uiso 1 1 d .
C2 C 0.3105(4) 0.55330(17) 0.7425(3) 0.0142(5) Uani 1 1 d .
C1 C 0.3843(4) 0.64231(17) 0.6961(3) 0.0120(5) Uani 1 1 d .
C3 C 0.1821(4) 0.68433(17) 0.5955(3) 0.0147(5) Uani 1 1 d .
H3A H 0.0571 0.6848 0.6420 0.018 Uiso 1 1 calc R
H3B H 0.2201 0.7448 0.5819 0.018 Uiso 1 1 calc R
C4 C 0.1001(4) 0.64350(18) 0.4518(3) 0.0156(5) Uani 1 1 d .
C5 C 0.4536(4) 0.70271(17) 0.8228(3) 0.0156(5) Uani 1 1 d .
H5A H 0.5232 0.7544 0.7935 0.019 Uiso 1 1 calc R
H5B H 0.3186 0.7215 0.8514 0.019 Uiso 1 1 calc R
C6 C 0.6133(4) 0.66431(17) 0.9491(3) 0.0145(5) Uani 1 1 d .

loop_
_atom_site_aniso_label
_atom_site_aniso_U_11
_atom_site_aniso_U_22
_atom_site_aniso_U_33
_atom_site_aniso_U_23
_atom_site_aniso_U_13
_atom_site_aniso_U_12
Cd1 0.02028(15) 0.01647(14) 0.01397(14) -0.00203(10) 0.00447(11) 0.00549(10)
Cd2 0.01718(11) 0.01470(11) 0.01333(11) 0.00028(7) -0.00035(8) -0.00099(7)
O2 0.0264(11) 0.0114(9) 0.0175(9) -0.0003(7) 0.0082(8) 0.0001(7)
O3 0.0222(10) 0.0178(10) 0.0217(10) 0.0005(8) 0.0100(8) 0.0001(8)
O4 0.0232(11) 0.0218(11) 0.0210(10) -0.0076(8) -0.0038(8) 0.0062(8)
O5 0.0298(11) 0.0263(11) 0.0176(10) -0.0025(9) -0.0078(9) 0.0086(9)
O6 0.0327(12) 0.0184(10) 0.0209(10) -0.0022(8) -0.0052(9) 0.0072(9)
O7 0.0253(10) 0.0190(10) 0.0130(9) -0.0036(7) -0.0020(8) 0.0027(8)
O1 0.0167(9) 0.0129(10) 0.0174(9) 0.0001(8) 0.0061(8) -0.0011(7)
O8 0.0257(12) 0.0258(12) 0.0236(12) 0.0017(9) 0.0084(10) 0.0057(9)
C2 0.0159(12) 0.0142(12) 0.0105(11) 0.0001(9) -0.0011(10) -0.0004(10)
C1 0.0133(12) 0.0124(12) 0.0101(11) -0.0004(9) 0.0022(10) 0.0004(9)
C3 0.0159(12) 0.0135(12) 0.0132(12) -0.0012(10) -0.0003(10) 0.0031(10)
C4 0.0135(12) 0.0196(13) 0.0131(12) -0.0003(10) 0.0018(10) -0.0016(10)
C5 0.0185(13) 0.0127(12) 0.0134(12) -0.0010(10) -0.0014(10) 0.0023(10)
C6 0.0156(12) 0.0158(12) 0.0118(12) 0.0006(10) 0.0025(10) -0.0007(10)

loop_
_atom_type_symbol
_atom_type_description
_atom_type_scat_dispersion_real
_atom_type_scat_dispersion_imag
_atom_type_scat_source
C C 0.0033 0.0016 'International Tables Vol C Tables 4.2.6.8 and 6.1.1.4'
H H 0.0000 0.0000 'International Tables Vol C Tables 4.2.6.8 and 6.1.1.4'
O O 0.0106 0.0060 'International Tables Vol C Tables 4.2.6.8 and 6.1.1.4'
Cd Cd -0.8075 1.2024 'International Tables Vol C Tables 4.2.6.8 and 6.1.1.4'

loop_
_geom_angle_atom_site_label_1
_geom_angle_atom_site_label_2
_geom_angle_atom_site_label_3
_geom_angle
_geom_angle_site_symmetry_1
_geom_angle_site_symmetry_3
O2 Cd1 O2 180.000(1) 3_666 .
O2 Cd1 O4 93.47(7) 3_666 .
O2 Cd1 O4 86.53(7) . .
O2 Cd1 O4 86.53(7) 3_666 3_666
O2 Cd1 O4 93.47(7) . 3_666
O4 Cd1 O4 180.0 . 3_666
O2 Cd1 O1 108.77(7) 3_666 .
O2 Cd1 O1 71.23(7) . .
O4 Cd1 O1 79.87(7) . .
O4 Cd1 O1 100.13(7) 3_666 .
O2 Cd1 O1 71.23(7) 3_666 3_666
O2 Cd1 O1 108.77(7) . 3_666
O4 Cd1 O1 100.13(7) . 3_666
O4 Cd1 O1 79.87(7) 3_666 3_666
O1 Cd1 O1 180.00(5) . 3_666
O5 Cd2 O8 106.10(9) 1_656 .
O5 Cd2 O3 127.24(7) 1_656 3_667
O8 Cd2 O3 95.39(8) . 3_667
O5 Cd2 O7 87.33(7) 1_656 .
O8 Cd2 O7 104.93(8) . .
O3 Cd2 O7 132.94(7) 3_667 .
O5 Cd2 O6 142.56(7) 1_656 .
O8 Cd2 O6 87.81(9) . .
O3 Cd2 O6 84.26(7) 3_667 .
O7 Cd2 O6 55.31(7) . .
O5 Cd2 O2 88.06(8) 1_656 3_667
O8 Cd2 O2 147.52(7) . 3_667
O3 Cd2 O2 54.11(6) 3_667 3_667
O7 Cd2 O2 104.79(7) . 3_667
O6 Cd2 O2 98.54(8) . 3_667
O5 Cd2 O4 53.16(7) 1_656 1_656
O8 Cd2 O4 81.67(8) . 1_656
O3 Cd2 O4 84.48(7) 3_667 1_656
O7 Cd2 O4 139.59(6) . 1_656
O6 Cd2 O4 163.78(7) . 1_656
O2 Cd2 O4 84.18(7) 3_667 1_656
O5 Cd2 C6 115.17(8) 1_656 .
O8 Cd2 C6 97.04(9) . .
O3 Cd2 C6 108.96(7) 3_667 .
O7 Cd2 C6 27.86(7) . .
O6 Cd2 C6 27.44(7) . .
O2 Cd2 C6 103.16(7) 3_667 .
O4 Cd2 C6 166.55(7) 1_656 .
O5 Cd2 C2 108.46(8) 1_656 3_667
O8 Cd2 C2 121.20(8) . 3_667
O3 Cd2 C2 26.68(7) 3_667 3_667
O7 Cd2 C2 122.59(7) . 3_667
O6 Cd2 C2 92.21(8) . 3_667
O2 Cd2 C2 27.44(7) 3_667 3_667
O4 Cd2 C2 82.84(7) 1_656 3_667
C6 Cd2 C2 108.90(8) . 3_667
C2 O2 Cd1 111.90(16) . .
C2 O2 Cd2 87.56(15) . 3_667
Cd1 O2 Cd2 144.74(9) . 3_667
C2 O3 Cd2 96.65(16) . 3_667
C4 O4 Cd1 130.67(17) . .
C4 O4 Cd2 83.91(15) . 1_454
Cd1 O4 Cd2 138.95(9) . 1_454
C4 O5 Cd2 101.94(18) . 1_454
C6 O6 Cd2 92.00(16) . .
C6 O7 Cd2 91.77(16) . .
C1 O1 Cd1 108.35(15) . .
C1 O1 H1A 111(3) . .
Cd1 O1 H1A 125(3) . .
Cd2 O8 H8B 118(3) . .
Cd2 O8 H8A 110(3) . .
H8B O8 H8A 107(4) . .
O3 C2 O2 121.6(2) . .
O3 C2 C1 117.3(2) . .
O2 C2 C1 121.1(2) . .
O3 C2 Cd2 56.67(14) . 3_667
O2 C2 Cd2 65.00(14) . 3_667
C1 C2 Cd2 171.75(18) . 3_667
O1 C1 C5 111.2(2) . .
O1 C1 C2 108.4(2) . .
C5 C1 C2 110.1(2) . .
O1 C1 C3 111.1(2) . .
C5 C1 C3 107.8(2) . .
C2 C1 C3 108.3(2) . .
C4 C3 C1 118.3(2) . .
C4 C3 H3A 107.7 . .
C1 C3 H3A 107.7 . .
C4 C3 H3B 107.7 . .
C1 C3 H3B 107.7 . .
H3A C3 H3B 107.1 . .
O5 C4 O4 120.9(2) . .
O5 C4 C3 116.3(2) . .
O4 C4 C3 122.8(2) . .
C6 C5 C1 116.1(2) . .
C6 C5 H5A 108.3 . .
C1 C5 H5A 108.3 . .
C6 C5 H5B 108.3 . .
C1 C5 H5B 108.3 . .
H5A C5 H5B 107.4 . .
O6 C6 O7 120.9(2) . .
O6 C6 C5 120.8(2) . .
O7 C6 C5 118.3(2) . .
O6 C6 Cd2 60.56(14) . .
O7 C6 Cd2 60.37(13) . .
C5 C6 Cd2 177.27(19) . .

loop_
_geom_bond_atom_site_label_1
_geom_bond_atom_site_label_2
_geom_bond_distance
_geom_bond_site_symmetry_2
Cd1 O2 2.2547(19) 3_666
Cd1 O2 2.2547(19) .
Cd1 O4 2.269(2) .
Cd1 O4 2.269(2) 3_666
Cd1 O1 2.3183(19) .
Cd1 O1 2.3183(19) 3_666
Cd2 O5 2.226(2) 1_656
Cd2 O8 2.268(2) .
Cd2 O3 2.321(2) 3_667
Cd2 O7 2.3540(19) .
Cd2 O6 2.359(2) .
Cd2 O2 2.5025(19) 3_667
Cd2 O4 2.601(2) 1_656
Cd2 C6 2.707(3) .
Cd2 C2 2.759(3) 3_667
O2 C2 1.273(3) .
O2 Cd2 2.5025(19) 3_667
O3 C2 1.247(3) .
O3 Cd2 2.321(2) 3_667
O4 C4 1.263(3) .
O4 Cd2 2.6011(19) 1_454
O5 C4 1.249(3) .
O5 Cd2 2.226(2) 1_454
O6 C6 1.248(3) .
O7 C6 1.266(3) .
O1 C1 1.432(3) .
O1 H1A 0.74(4) .
O8 H8B 0.81(5) .
O8 H8A 0.81(5) .
C2 C1 1.533(4) .
C2 Cd2 2.759(3) 3_667
C1 C5 1.529(3) .
C1 C3 1.538(3) .
C3 C4 1.519(3) .
C3 H3A 0.9700 .
C3 H3B 0.9700 .
C5 C6 1.513(3) .
C5 H5A 0.9700 .
C5 H5B 0.9700 .

loop_
_geom_torsion_atom_site_label_1
_geom_torsion_atom_site_label_2
_geom_torsion_atom_site_label_3
_geom_torsion_atom_site_label_4
_geom_torsion
_geom_torsion_site_symmetry_1
_geom_torsion_site_symmetry_4
O2 Cd1 O2 C2 173(100) 3_666 .
O4 Cd1 O2 C2 -47.73(18) . .
O4 Cd1 O2 C2 132.27(18) 3_666 .
O1 Cd1 O2 C2 32.74(17) . .
O1 Cd1 O2 C2 -147.26(17) 3_666 .
O2 Cd1 O2 Cd2 -68(100) 3_666 3_667
O4 Cd1 O2 Cd2 71.54(15) . 3_667
O4 Cd1 O2 Cd2 -108.46(15) 3_666 3_667
O1 Cd1 O2 Cd2 152.01(17) . 3_667
O1 Cd1 O2 Cd2 -27.99(17) 3_666 3_667
O2 Cd1 O4 C4 -110.6(2) 3_666 .
O2 Cd1 O4 C4 69.4(2) . .
O4 Cd1 O4 C4 153(100) 3_666 .
O1 Cd1 O4 C4 -2.1(2) . .
O1 Cd1 O4 C4 177.9(2) 3_666 .
O2 Cd1 O4 Cd2 30.10(15) 3_666 1_454
O2 Cd1 O4 Cd2 -149.90(15) . 1_454
O4 Cd1 O4 Cd2 -66(100) 3_666 1_454
O1 Cd1 O4 Cd2 138.56(16) . 1_454
O1 Cd1 O4 Cd2 -41.44(16) 3_666 1_454
O5 Cd2 O6 C6 4.1(2) 1_656 .
O8 Cd2 O6 C6 -109.87(18) . .
O3 Cd2 O6 C6 154.49(18) 3_667 .
O7 Cd2 O6 C6 0.02(15) . .
O2 Cd2 O6 C6 102.14(17) 3_667 .
O4 Cd2 O6 C6 -159.3(2) 1_656 .
C2 Cd2 O6 C6 128.98(18) 3_667 .
O5 Cd2 O7 C6 -177.53(16) 1_656 .
O8 Cd2 O7 C6 76.52(16) . .
O3 Cd2 O7 C6 -35.88(19) 3_667 .
O6 Cd2 O7 C6 -0.02(15) . .
O2 Cd2 O7 C6 -90.25(16) 3_667 .
O4 Cd2 O7 C6 171.23(14) 1_656 .
C2 Cd2 O7 C6 -67.26(17) 3_667 .
O2 Cd1 O1 C1 142.38(14) 3_666 .
O2 Cd1 O1 C1 -37.62(14) . .
O4 Cd1 O1 C1 52.14(15) . .
O4 Cd1 O1 C1 -127.86(15) 3_666 .
O1 Cd1 O1 C1 -85(100) 3_666 .
Cd2 O3 C2 O2 -3.3(3) 3_667 .
Cd2 O3 C2 C1 173.52(18) 3_667 .
Cd1 O2 C2 O3 152.8(2) . .
Cd2 O2 C2 O3 3.0(2) 3_667 .
Cd1 O2 C2 C1 -23.9(3) . .
Cd2 O2 C2 C1 -173.7(2) 3_667 .
Cd1 O2 C2 Cd2 149.73(14) . 3_667
Cd1 O1 C1 C5 158.12(16) . .
Cd1 O1 C1 C2 37.0(2) . .
Cd1 O1 C1 C3 -81.8(2) . .
O3 C2 C1 O1 173.1(2) . .
O2 C2 C1 O1 -10.1(3) . .
Cd2 C2 C1 O1 -145.8(11) 3_667 .
O3 C2 C1 C5 51.3(3) . .
O2 C2 C1 C5 -131.9(2) . .
Cd2 C2 C1 C5 92.4(12) 3_667 .
O3 C2 C1 C3 -66.3(3) . .
O2 C2 C1 C3 110.5(3) . .
Cd2 C2 C1 C3 -25.2(13) 3_667 .
O1 C1 C3 C4 49.8(3) . .
C5 C1 C3 C4 171.8(2) . .
C2 C1 C3 C4 -69.1(3) . .
Cd2 O5 C4 O4 2.4(3) 1_454 .
Cd2 O5 C4 C3 -177.31(19) 1_454 .
Cd1 O4 C4 O5 153.2(2) . .
Cd2 O4 C4 O5 -2.0(3) 1_454 .
Cd1 O4 C4 C3 -27.0(4) . .
Cd2 O4 C4 C3 177.7(2) 1_454 .
C1 C3 C4 O5 -170.2(2) . .
C1 C3 C4 O4 10.1(4) . .
O1 C1 C5 C6 -71.7(3) . .
C2 C1 C5 C6 48.4(3) . .
C3 C1 C5 C6 166.3(2) . .
Cd2 O6 C6 O7 0.0(3) . .
Cd2 O6 C6 C5 -177.2(2) . .
Cd2 O7 C6 O6 0.0(3) . .
Cd2 O7 C6 C5 177.3(2) . .
C1 C5 C6 O6 -1.3(4) . .
C1 C5 C6 O7 -178.6(2) . .
C1 C5 C6 Cd2 -120(4) . .
O5 Cd2 C6 O6 -177.24(17) 1_656 .
O8 Cd2 C6 O6 71.25(18) . .
O3 Cd2 C6 O6 -26.95(19) 3_667 .
O7 Cd2 C6 O6 -180.0(3) . .
O2 Cd2 C6 O6 -83.15(18) 3_667 .
O4 Cd2 C6 O6 154.9(3) 1_656 .
C2 Cd2 C6 O6 -55.19(19) 3_667 .
O5 Cd2 C6 O7 2.73(18) 1_656 .
O8 Cd2 C6 O7 -108.78(16) . .
O3 Cd2 C6 O7 153.02(15) 3_667 .
O6 Cd2 C6 O7 180.0(3) . .
O2 Cd2 C6 O7 96.82(15) 3_667 .
O4 Cd2 C6 O7 -25.2(4) 1_656 .
C2 Cd2 C6 O7 124.78(15) 3_667 .
O5 Cd2 C6 C5 -57(4) 1_656 .
O8 Cd2 C6 C5 -169(4) . .
O3 Cd2 C6 C5 93(4) 3_667 .
O7 Cd2 C6 C5 -60(4) . .
O6 Cd2 C6 C5 120(4) . .
O2 Cd2 C6 C5 37(4) 3_667 .
O4 Cd2 C6 C5 -85(4) 1_656 .
C2 Cd2 C6 C5 65(4) 3_667 .
